data_1566257
loop_
_publ_author_name
'Fabrice Dal Bo'
'Frederic Hatert'
'Simon Philippo'

_publ_section_title
;
 New crystallographic data and formula revision of phuralumite,
 Al2[(UO2)3(PO4)2O(OH)](OH)3(H2O)9
;
_journal_name_full 'Journal of GeoSciences'
_journal_page_first 87
_journal_page_last 95
_journal_paper_doi 10.3190/jgeosci.233
_journal_volume 62
_journal_year 2017
_chemical_formula_moiety 'Al2 O21 P2 U3, 6.5(O)'
_chemical_formula_sum 'Al2 H20 O27 P2 U3'
_chemical_formula_weight 1282.15
_space_group_crystal_system monoclinic
_space_group_IT_number 14
_space_group_name_Hall '-P 2yn'
_space_group_name_H-M_alt 'P 1 21/n 1'
_atom_sites_solution_hydrogens geom
_atom_sites_solution_primary direct
_atom_sites_solution_secondary difmap
_cell_angle_alpha 90.00
_cell_angle_beta 107.905(4)
_cell_angle_gamma 90.00
_cell_formula_units_Z 4
_cell_length_a 9.4417(3)
_cell_length_b 20.8596(8)
_cell_length_c 13.4326(6)
_cell_measurement_reflns_used 2491
_cell_measurement_temperature 293(2)
_cell_measurement_theta_max 28.1800
_cell_measurement_theta_min 2.3220
_cell_volume 2517.42(18)
_computing_cell_refinement 'CrysAlisPro 1.171.38.41 (Rigaku OD, 2015)'
_computing_data_collection 'CrysAlisPro 1.171.38.41 (Rigaku OD, 2015)'
_computing_data_reduction 'CrysAlisPro 1.171.38.41 (Rigaku OD, 2015)'
_computing_molecular_graphics
;
O. V. Dolomanov, L. J. Bourhis, R. J. Gildea, J. A. K. Howard and H. Puschmann,
OLEX2: a complete structure solution, refinement and analysis program.
J. Appl. Cryst. (2009). 42, 339-341.
;
_computing_publication_material
;
O. V. Dolomanov, L. J. Bourhis, R. J. Gildea, J. A. K. Howard and H. Puschmann,
OLEX2: a complete structure solution, refinement and analysis program.
J. Appl. Cryst. (2009). 42, 339-341.
;
_computing_structure_refinement 'SHELXL-97 (Sheldrick, 1997)'
_computing_structure_solution 'A short history of SHELX (Sheldrick, 2007)'
_diffrn_ambient_temperature 293(2)
_diffrn_detector 'CCD plate'
_diffrn_detector_area_resol_mean 32.0175
_diffrn_detector_type Eos
_diffrn_measured_fraction_theta_full 0.9992
_diffrn_measured_fraction_theta_max 0.9009
_diffrn_measurement_details
;
List of Runs (angles in degrees, time in seconds):

  # Type    Start    End  Width  t~exp~   \w     \q     \k     \f   Frames
--------------------------------------------------------------------------
  1  \w    -24.00   2.00   1.00  100.35    --  -16.99 -99.00  60.00   26
  2  \w    -72.00   8.00   1.00  100.35    --  -16.99 -37.00  30.00   80
  3  \w    -23.00  25.00   1.00  100.35    --  -16.99 -99.00-180.00   48
  4  \w    -93.00 -51.00   1.00  100.35    --  -16.99-178.00 -90.00   42
  5  \w    -61.00   4.00   1.00  100.35    --  -16.99 -57.00-120.00   65
  6  \w    -60.00  55.00   1.00  100.35    --  -16.99  19.00-120.00  115
;
_diffrn_measurement_device 'four-circle diffractometer'
_diffrn_measurement_device_type 'Xcalibur, Eos'
_diffrn_measurement_method '\w scans'
_diffrn_orient_matrix_type 'CrysAlisPro convention (1999,Acta A55,543-557)'
_diffrn_orient_matrix_UB_11 0.0686063000
_diffrn_orient_matrix_UB_12 0.0032669000
_diffrn_orient_matrix_UB_13 0.0404397000
_diffrn_orient_matrix_UB_21 -0.0154457000
_diffrn_orient_matrix_UB_22 0.0329134000
_diffrn_orient_matrix_UB_23 0.0050112000
_diffrn_orient_matrix_UB_31 -0.0358402000
_diffrn_orient_matrix_UB_32 -0.0078790000
_diffrn_orient_matrix_UB_33 0.0376857000
_diffrn_radiation_monochromator graphite
_diffrn_radiation_probe x-ray
_diffrn_radiation_type 'Mo K\a'
_diffrn_radiation_wavelength 0.71073
_diffrn_reflns_av_R_equivalents 0.0918
_diffrn_reflns_av_unetI/netI 0.1156
_diffrn_reflns_limit_h_max 12
_diffrn_reflns_limit_h_min -12
_diffrn_reflns_limit_k_max 27
_diffrn_reflns_limit_k_min -27
_diffrn_reflns_limit_l_max 16
_diffrn_reflns_limit_l_min -17
_diffrn_reflns_number 19562
_diffrn_reflns_theta_full 28.86
_diffrn_reflns_theta_max 28.86
_diffrn_reflns_theta_min 1.95
_diffrn_source 'fine-focus sealed X-ray tube'
_diffrn_source_type 'Enhance (Mo) X-ray Source'
_exptl_absorpt_coefficient_mu 19.555
_exptl_absorpt_correction_T_max 0.678
_exptl_absorpt_correction_T_min 0.260
_exptl_absorpt_correction_type analytical
_exptl_absorpt_process_details
;
CrysAlisPro 1.171.38.41 (Rigaku Oxford Diffraction, 2015)
Analytical numeric absorption correction using a multifaceted crystal
			model based on expressions derived by R.C. Clark & J.S. Reid.
(Clark, R. C. & Reid, J. S. (1995). Acta Cryst. A51, 887-897)
Empirical absorption correction using spherical harmonics,
 implemented in SCALE3 ABSPACK scaling algorithm.
;
_exptl_crystal_density_diffrn 3.383
_exptl_crystal_density_method 'not measured'
_exptl_crystal_F_000 2408.000
_exptl_crystal_size_max 0.129
_exptl_crystal_size_mid 0.075
_exptl_crystal_size_min 0.03
_refine_diff_density_max 2.647
_refine_diff_density_min -2.286
_refine_diff_density_rms 0.743
_refine_ls_extinction_method none
_refine_ls_goodness_of_fit_ref 1.050
_refine_ls_hydrogen_treatment mixed
_refine_ls_matrix_type full
_refine_ls_number_parameters 304
_refine_ls_number_reflns 5953
_refine_ls_number_restraints 0
_refine_ls_restrained_S_all 1.050
_refine_ls_R_factor_all 0.1042
_refine_ls_R_factor_gt 0.0551
_refine_ls_shift/su_max 0.001
_refine_ls_shift/su_mean 0.000
_refine_ls_structure_factor_coef Fsqd
_refine_ls_weighting_details 'calc w=1/[\s^2^(Fo^2^)+(0.0494P)^2^+0.0000P] where P=(Fo^2^+2Fc^2^)/3'
_refine_ls_weighting_scheme calc
_refine_ls_wR_factor_gt 0.1065
_refine_ls_wR_factor_ref 0.1411
_reflns_number_gt 3911
_reflns_number_total 5953
_reflns_threshold_expression >2sigma(I)
_cod_data_source_file jgeosci.233_VC2048-Phuralumite.cif
_cod_data_source_block vc2048-2
_cod_original_cell_volume 2517.40(17)
_cod_original_formula_sum 'H20 Al2 O27 P2 U3'
_cod_database_code 1566257
_chemical_oxdiff_formula 'Al2 H20 O27 P2 U3'
_reflns_odcompleteness_completeness 99.92
_reflns_odcompleteness_iscentric 1
_reflns_odcompleteness_theta 26.32
_oxdiff_exptl_absorpt_empirical_details
;
Empirical correction (ABSPACK) includes:
- Absorption correction using spherical harmonics
- Frame scaling
- Detector area scaling
;
_oxdiff_exptl_absorpt_empirical_full_max 1.303
_oxdiff_exptl_absorpt_empirical_full_min 0.855

loop_
_space_group_symop_id
_space_group_symop_operation_xyz
1 'x, y, z'
2 '-x+1/2, y+1/2, -z+1/2'
3 '-x, -y, -z'
4 'x-1/2, -y-1/2, z-1/2'

loop_
_atom_site_label
_atom_site_type_symbol
_atom_site_fract_x
_atom_site_fract_y
_atom_site_fract_z
_atom_site_U_iso_or_equiv
_atom_site_adp_type
_atom_site_occupancy
_atom_site_symmetry_multiplicity
_atom_site_calc_flag
_atom_site_refinement_flags
_atom_site_disorder_assembly
_atom_site_disorder_group
U1 U 1.23243(7) 0.72698(3) -0.14556(4) 0.01669(16) Uani 1 1 d . . .
U2 U 0.90906(7) 0.71891(3) -0.03206(5) 0.01676(16) Uani 1 1 d . . .
U3 U 0.32937(7) 0.73958(3) 0.17254(5) 0.01771(17) Uani 1 1 d . . .
P1 P 0.5875(5) 0.7574(2) 0.0603(3) 0.0170(9) Uani 1 1 d . . .
P2 P 0.0598(5) 0.7187(2) 0.2707(3) 0.0170(9) Uani 1 1 d . . .
Al1 Al 0.0524(6) 0.6120(2) 0.4327(4) 0.0224(12) Uani 1 1 d . . .
Al2 Al 0.1630(6) 0.4903(3) 0.5489(5) 0.0289(13) Uani 1 1 d . . .
O1 O 1.2204(13) 0.8085(6) -0.1224(8) 0.026(3) Uani 1 1 d . . .
O2 O 1.2497(14) 0.6439(6) -0.1679(8) 0.030(3) Uani 1 1 d . . .
O3 O 0.9390(13) 0.8022(6) -0.0171(9) 0.029(3) Uani 1 1 d . . .
O4 O 0.8753(12) 0.6356(5) -0.0443(9) 0.025(3) Uani 1 1 d . . .
O5 O 0.3770(13) 0.6599(6) 0.2148(8) 0.029(3) Uani 1 1 d . . .
O6 O 0.2751(13) 0.8172(6) 0.1226(9) 0.027(3) Uani 1 1 d . . .
O15 O 0.7150(12) 0.7221(6) 0.0389(8) 0.026(3) Uani 1 1 d . . .
O7 O 0.0466(12) 0.7105(5) 0.1543(8) 0.021(3) Uani 1 1 d . . .
O12 O -0.0673(12) 0.7584(5) 0.2863(8) 0.022(3) Uani 1 1 d . . .
O10 O 1.1702(11) 0.6943(5) 0.0094(8) 0.021(3) Uani 1 1 d . . .
O8 O 0.9812(12) 0.7198(5) -0.1786(8) 0.024(3) Uani 1 1 d . . .
O11 O 0.4371(12) 0.7241(5) 0.0113(9) 0.024(3) Uani 1 1 d . . .
O9 O 0.5996(12) 0.7560(5) 0.1768(8) 0.023(3) Uani 1 1 d . . .
O13 O 0.2100(12) 0.7555(5) 0.3133(8) 0.022(3) Uani 1 1 d . . .
O18 O 0.1997(13) 0.5542(5) 0.4619(9) 0.027(3) Uani 1 1 d . . .
O17 O -0.1191(13) 0.5722(5) 0.3666(9) 0.028(3) Uani 1 1 d . . .
O21 O 0.0033(13) 0.5478(5) 0.5518(9) 0.029(3) Uani 1 1 d . . .
O19 O 0.3066(14) 0.5244(6) 0.6663(9) 0.038(3) Uani 1 1 d . . .
O14 O 0.0711(15) 0.6523(6) 0.3223(9) 0.037(3) Uani 1 1 d . . .
O20 O 0.3046(15) 0.4354(6) 0.5128(11) 0.042(4) Uani 1 1 d . . .
O16 O 0.5777(14) 0.8267(5) 0.0240(9) 0.028(3) Uani 1 1 d . . .
O24 O 0.5879(14) 0.4422(6) 0.6352(11) 0.044(4) Uani 1 1 d . . .
O23 O 0.4519(15) 0.6308(6) 0.6722(10) 0.039(3) Uani 1 1 d . . .
O22 O -0.0289(17) 0.5712(7) 0.7437(11) 0.058(4) Uiso 1 1 d . . .
O25 O 1.204(2) 0.5633(8) 0.0396(14) 0.080(6) Uani 1 1 d . . .
O26 O 0.687(3) 0.5485(11) 0.7634(19) 0.034(6) Uiso 0.50 1 d P . .
O27 O 0.261(4) 0.3973(16) 0.840(2) 0.069(10) Uiso 0.50 1 d P . .
O29 O 0.439(4) 0.4156(18) 1.037(3) 0.085(11) Uiso 0.50 1 d P . .
O28 O 0.468(5) 0.473(2) 0.851(3) 0.106(14) Uiso 0.50 1 d P . .
O30 O 0.034(4) 0.4683(15) 0.871(2) 0.064(9) Uiso 0.50 1 d P . .

loop_
_atom_site_aniso_label
_atom_site_aniso_U_11
_atom_site_aniso_U_22
_atom_site_aniso_U_33
_atom_site_aniso_U_23
_atom_site_aniso_U_13
_atom_site_aniso_U_12
U1 0.0121(3) 0.0256(4) 0.0125(3) -0.0002(2) 0.0039(2) -0.0013(3)
U2 0.0126(3) 0.0251(4) 0.0132(3) 0.0001(2) 0.0048(2) -0.0003(2)
U3 0.0134(3) 0.0258(4) 0.0139(3) -0.0009(3) 0.0043(2) -0.0006(3)
P1 0.014(2) 0.026(3) 0.012(2) -0.0013(17) 0.0041(17) 0.0007(18)
P2 0.012(2) 0.026(2) 0.014(2) 0.0008(18) 0.0050(17) 0.0011(18)
Al1 0.027(3) 0.022(3) 0.019(3) 0.004(2) 0.009(2) 0.002(2)
Al2 0.024(3) 0.023(3) 0.040(3) 0.004(3) 0.011(3) 0.002(2)
O1 0.028(7) 0.034(7) 0.014(6) 0.002(5) 0.001(5) -0.002(6)
O2 0.039(8) 0.034(8) 0.023(7) 0.000(5) 0.020(6) 0.002(6)
O3 0.018(7) 0.046(8) 0.024(7) -0.002(6) 0.007(6) 0.012(6)
O4 0.020(7) 0.027(7) 0.032(7) 0.000(5) 0.012(6) -0.009(5)
O5 0.024(7) 0.047(8) 0.017(6) -0.002(6) 0.008(6) 0.008(6)
O6 0.022(7) 0.039(8) 0.022(6) 0.000(6) 0.009(6) -0.001(6)
O15 0.012(6) 0.051(8) 0.017(6) 0.001(6) 0.006(5) -0.001(5)
O7 0.014(6) 0.041(8) 0.007(5) 0.007(5) 0.000(5) 0.001(5)
O12 0.017(6) 0.025(7) 0.026(6) 0.002(5) 0.010(5) 0.005(5)
O10 0.008(6) 0.039(7) 0.018(6) -0.002(5) 0.008(5) 0.001(5)
O8 0.013(6) 0.040(8) 0.020(6) 0.006(5) 0.007(5) -0.009(5)
O11 0.019(7) 0.030(7) 0.022(6) 0.004(5) 0.007(5) -0.001(5)
O9 0.019(7) 0.039(8) 0.011(6) 0.006(5) 0.006(5) 0.002(5)
O13 0.017(6) 0.030(7) 0.021(6) -0.007(5) 0.008(5) -0.009(5)
O18 0.020(7) 0.027(7) 0.035(7) 0.008(6) 0.013(6) -0.002(5)
O17 0.015(7) 0.026(7) 0.046(8) 0.003(6) 0.014(6) -0.004(5)
O21 0.020(7) 0.026(7) 0.041(8) -0.010(6) 0.009(6) -0.008(5)
O19 0.030(8) 0.037(8) 0.035(8) 0.003(6) -0.008(6) -0.010(6)
O14 0.058(10) 0.031(8) 0.033(8) 0.002(6) 0.030(7) -0.005(7)
O20 0.041(9) 0.025(8) 0.068(10) 0.001(7) 0.027(8) 0.003(6)
O16 0.039(8) 0.023(7) 0.022(7) 0.002(5) 0.007(6) 0.000(6)
O24 0.025(8) 0.057(10) 0.056(9) 0.015(7) 0.021(7) 0.018(7)
O23 0.046(9) 0.030(8) 0.048(9) -0.006(6) 0.024(8) -0.007(6)
O25 0.080(15) 0.063(13) 0.092(14) -0.005(10) 0.018(12) 0.007(10)

loop_
_atom_type_symbol
_atom_type_description
_atom_type_scat_dispersion_real
_atom_type_scat_dispersion_imag
_atom_type_scat_source
H H 0.0000 0.0000 'International Tables Vol C Tables 4.2.6.8 and 6.1.1.4'
O O 0.0106 0.0060 'International Tables Vol C Tables 4.2.6.8 and 6.1.1.4'
Al Al 0.0645 0.0514 'International Tables Vol C Tables 4.2.6.8 and 6.1.1.4'
P P 0.1023 0.0942 'International Tables Vol C Tables 4.2.6.8 and 6.1.1.4'
U U -9.6767 9.6646 'International Tables Vol C Tables 4.2.6.8 and 6.1.1.4'

loop_
_exptl_crystal_face_index_h
_exptl_crystal_face_index_k
_exptl_crystal_face_index_l
_exptl_crystal_face_perp_dist
5 5 15 0.0228
-4 -8 -14 0.0472
-3 -1 19 0.0414
9 3 -17 0.0529
0 -29 0 0.0167
-2 -29 2 0.0125
8 23 -8 0.0348
-12 -13 2 0.0459
-1 29 1 0.0100
6 4 -18 0.0430
-5 -27 1 0.0235
1 -27 7 0.0147
-10 19 4 0.0359
-1 24 -11 0.0287
2 -23 -12 0.0259

loop_
_geom_angle_atom_site_label_1
_geom_angle_atom_site_label_2
_geom_angle_atom_site_label_3
_geom_angle
_geom_angle_site_symmetry_1
_geom_angle_site_symmetry_3
U2 U1 U3 62.291(15) . 1_655
U2 U1 U3 60.757(15) . 4_675
U3 U1 U3 120.277(19) 4_675 1_655
O1 U1 U2 82.4(4) . .
O1 U1 U3 75.9(4) . 1_655
O1 U1 U3 80.4(4) . 4_675
O1 U1 O2 178.5(6) . .
O1 U1 O12 92.7(4) . 4_775
O1 U1 O10 94.3(4) . .
O1 U1 O8 88.7(5) . .
O1 U1 O11 86.9(5) . 1_655
O1 U1 O9 89.4(4) . 4_675
O2 U1 U2 98.7(3) . .
O2 U1 U3 101.0(4) . 4_675
O2 U1 U3 103.7(3) . 1_655
O2 U1 O12 86.2(4) . 4_775
O2 U1 O10 86.0(4) . .
O2 U1 O8 92.7(5) . .
O2 U1 O11 91.9(5) . 1_655
O2 U1 O9 91.4(5) . 4_675
O12 U1 U2 175.1(3) 4_775 .
O12 U1 U3 116.6(3) 4_775 1_655
O12 U1 U3 118.5(3) 4_775 4_675
O12 U1 O10 143.4(4) 4_775 .
O12 U1 O11 79.5(4) 4_775 1_655
O10 U1 U2 37.8(2) . .
O10 U1 U3 32.7(3) . 1_655
O10 U1 U3 98.1(2) . 4_675
O8 U1 U2 33.1(3) . .
O8 U1 U3 30.0(3) . 4_675
O8 U1 U3 95.3(3) . 1_655
O8 U1 O12 147.4(4) . 4_775
O8 U1 O10 68.7(4) . .
O8 U1 O11 133.1(4) . 1_655
O8 U1 O9 67.3(4) . 4_675
O11 U1 U2 100.2(2) 1_655 .
O11 U1 U3 38.6(2) 1_655 1_655
O11 U1 U3 158.2(3) 1_655 4_675
O11 U1 O10 65.1(3) 1_655 .
O9 U1 U2 99.7(2) 4_675 .
O9 U1 U3 39.3(2) 4_675 4_675
O9 U1 U3 157.8(2) 4_675 1_655
O9 U1 O12 80.1(4) 4_675 4_775
O9 U1 O10 135.8(4) 4_675 .
O9 U1 O11 159.1(3) 4_675 1_655
U1 U2 U3 60.746(15) . 4_675
U1 U2 U3 62.223(15) . 1_655
U3 U2 U3 120.203(19) 4_675 1_655
O3 U2 U1 83.2(3) . .
O3 U2 U3 74.4(4) . 1_655
O3 U2 U3 82.6(4) . 4_675
O3 U2 O4 178.1(5) . .
O3 U2 O15 92.6(4) . .
O3 U2 O7 86.5(5) . 1_655
O3 U2 O10 93.8(4) . .
O3 U2 O8 90.6(4) . .
O3 U2 O13 86.3(5) . 4_675
O4 U2 U1 98.6(3) . .
O4 U2 U3 98.7(4) . 4_675
O4 U2 U3 106.0(4) . 1_655
O4 U2 O15 85.6(4) . .
O4 U2 O7 92.8(5) . 1_655
O4 U2 O10 87.4(5) . .
O4 U2 O8 91.2(4) . .
O4 U2 O13 93.9(5) . 4_675
O15 U2 U1 175.8(3) . .
O15 U2 U3 116.6(3) . 1_655
O15 U2 U3 118.9(3) . 4_675
O15 U2 O7 79.6(4) . 1_655
O15 U2 O10 142.7(4) . .
O15 U2 O13 80.8(4) . 4_675
O7 U2 U1 100.0(2) 1_655 .
O7 U2 U3 158.8(2) 1_655 4_675
O7 U2 U3 38.8(2) 1_655 1_655
O10 U2 U1 38.1(2) . .
O10 U2 U3 98.4(2) . 4_675
O10 U2 U3 32.4(2) . 1_655
O10 U2 O7 64.2(3) . 1_655
O8 U2 U1 33.2(3) . .
O8 U2 U3 95.4(3) . 1_655
O8 U2 U3 29.9(3) . 4_675
O8 U2 O15 147.5(4) . .
O8 U2 O7 132.9(4) . 1_655
O8 U2 O10 69.1(4) . .
O8 U2 O13 67.1(4) . 4_675
O13 U2 U1 98.9(2) 4_675 .
O13 U2 U3 38.2(2) 4_675 4_675
O13 U2 U3 154.0(3) 4_675 1_655
O13 U2 O7 158.8(3) 4_675 1_655
O13 U2 O10 136.3(3) 4_675 .
U1 U3 U2 58.496(15) 4_576 4_576
P1 U3 U1 62.93(7) . 4_576
P1 U3 U2 120.50(8) . 4_576
P2 U3 U1 120.45(8) . 4_576
P2 U3 U2 62.96(8) . 4_576
P2 U3 P1 176.54(11) . .
O5 U3 U1 82.2(4) . 4_576
O5 U3 U2 86.1(3) . 4_576
O5 U3 P1 95.9(3) . .
O5 U3 P2 84.1(3) . .
O5 U3 O7 87.9(4) . .
O5 U3 O10 87.1(5) . 1_455
O5 U3 O8 92.3(5) . 4_576
O5 U3 O11 91.4(4) . .
O5 U3 O9 88.0(4) . .
O5 U3 O13 90.7(4) . .
O6 U3 U1 100.8(4) . 4_576
O6 U3 U2 97.2(4) . 4_576
O6 U3 P1 83.7(3) . .
O6 U3 P2 96.1(3) . .
O6 U3 O5 176.4(5) . .
O6 U3 O7 90.5(4) . .
O6 U3 O10 89.2(5) . 1_455
O6 U3 O8 91.3(5) . 4_576
O6 U3 O11 86.6(4) . .
O6 U3 O9 93.2(4) . .
O6 U3 O13 91.1(4) . .
O7 U3 U1 148.4(2) . 4_576
O7 U3 U2 91.1(2) . 4_576
O7 U3 P1 148.3(2) . .
O7 U3 P2 28.2(2) . .
O7 U3 O11 121.0(3) . .
O10 U3 U1 147.8(2) 1_455 4_576
O10 U3 U2 151.0(2) 1_455 4_576
O10 U3 P1 88.3(2) 1_455 .
O10 U3 P2 88.3(2) 1_455 .
O10 U3 O7 60.5(3) 1_455 .
O10 U3 O11 60.6(3) 1_455 .
O10 U3 O9 114.0(3) 1_455 .
O10 U3 O13 115.8(3) 1_455 .
O8 U3 U1 30.6(2) 4_576 4_576
O8 U3 U2 30.4(3) 4_576 4_576
O8 U3 P1 90.3(3) 4_576 .
O8 U3 P2 93.2(3) 4_576 .
O8 U3 O7 121.0(3) 4_576 .
O8 U3 O10 178.4(3) 4_576 1_455
O8 U3 O11 118.0(4) 4_576 .
O8 U3 O9 64.4(3) 4_576 .
O8 U3 O13 65.7(3) 4_576 .
O11 U3 U1 89.3(2) . 4_576
O11 U3 U2 147.8(2) . 4_576
O11 U3 P1 27.9(3) . .
O11 U3 P2 148.7(3) . .
O9 U3 U1 35.7(2) . 4_576
O9 U3 U2 93.9(2) . 4_576
O9 U3 P1 27.4(2) . .
O9 U3 P2 156.0(2) . .
O9 U3 O7 173.4(3) . .
O9 U3 O11 53.9(3) . .
O13 U3 U1 94.7(3) . 4_576
O13 U3 U2 36.2(3) . 4_576
O13 U3 P1 155.4(3) . .
O13 U3 P2 28.0(3) . .
O13 U3 O7 55.3(3) . .
O13 U3 O11 175.7(4) . .
O13 U3 O9 130.0(3) . .
O15 P1 U3 141.7(5) . .
O15 P1 O11 112.5(7) . .
O15 P1 O9 111.7(6) . .
O15 P1 O16 112.1(7) . .
O11 P1 U3 54.7(4) . .
O9 P1 U3 50.0(4) . .
O9 P1 O11 101.4(6) . .
O16 P1 U3 106.1(5) . .
O16 P1 O11 109.7(7) . .
O16 P1 O9 108.9(6) . .
O7 P2 U3 55.2(4) . .
O7 P2 O13 102.0(6) . .
O12 P2 U3 137.2(5) . .
O12 P2 O7 112.2(6) . .
O12 P2 O13 110.3(6) . .
O12 P2 O14 112.1(6) . .
O13 P2 U3 48.9(4) . .
O14 P2 U3 110.6(5) . .
O14 P2 O7 109.3(7) . .
O14 P2 O13 110.5(7) . .
O18 Al1 Al2 36.1(4) . .
O18 Al1 O17 108.6(6) . .
O18 Al1 O21 76.0(5) . .
O17 Al1 Al2 89.0(4) . .
O17 Al1 O21 74.0(5) . .
O21 Al1 Al2 40.3(3) . .
O14 Al1 Al2 137.3(5) . .
O14 Al1 O18 103.5(6) . .
O14 Al1 O17 96.5(6) . .
O14 Al1 O21 169.4(6) . .
O16 Al1 Al2 107.8(4) 4_576 .
O16 Al1 O18 114.4(6) 4_576 .
O16 Al1 O17 126.7(6) 4_576 .
O16 Al1 O21 87.1(5) 4_576 .
O16 Al1 O14 102.4(6) 4_576 .
Al2 Al2 Al1 60.5(2) 3_566 .
O18 Al2 Al1 34.3(4) . .
O18 Al2 Al2 89.5(4) . 3_566
O18 Al2 O21 82.3(5) . .
O18 Al2 O21 97.1(6) . 3_566
O18 Al2 O19 91.7(6) . .
O18 Al2 O20 89.4(5) . .
O17 Al2 Al1 143.7(4) 3_566 .
O17 Al2 Al2 88.3(4) 3_566 3_566
O17 Al2 O18 177.9(6) 3_566 .
O17 Al2 O21 81.4(6) 3_566 3_566
O17 Al2 O21 95.8(5) 3_566 .
O17 Al2 O19 89.6(6) 3_566 .
O17 Al2 O20 92.2(6) 3_566 .
O21 Al2 Al1 48.4(4) . .
O21 Al2 Al1 84.5(4) 3_566 .
O21 Al2 Al2 38.7(4) . 3_566
O21 Al2 Al2 39.5(4) 3_566 3_566
O21 Al2 O21 78.2(6) 3_566 .
O21 Al2 O20 93.3(6) 3_566 .
O19 Al2 Al1 99.3(4) . .
O19 Al2 Al2 134.5(5) . 3_566
O19 Al2 O21 169.0(6) . 3_566
O19 Al2 O21 96.5(6) . .
O19 Al2 O20 93.4(7) . .
O20 Al2 Al1 121.9(5) . .
O20 Al2 Al2 132.1(6) . 3_566
O20 Al2 O21 167.2(7) . .
P1 O15 U2 150.5(7) . .
U2 O7 U3 106.2(3) 1_455 .
P2 O7 U2 152.0(6) . 1_455
P2 O7 U3 96.6(5) . .
P2 O12 U1 151.8(7) . 4_476
U1 O10 U3 114.7(4) . 1_655
U2 O10 U1 104.0(4) . .
U2 O10 U3 115.5(4) . 1_655
U2 O8 U1 113.8(5) . .
U3 O8 U1 119.4(4) 4_675 .
U3 O8 U2 119.8(5) 4_675 .
U1 O11 U3 107.8(4) 1_455 .
P1 O11 U1 139.4(6) . 1_455
P1 O11 U3 97.5(5) . .
U1 O9 U3 105.0(3) 4_576 .
P1 O9 U1 151.6(6) . 4_576
P1 O9 U3 102.7(5) . .
U2 O13 U3 105.6(4) 4_576 .
P2 O13 U2 144.2(6) . 4_576
P2 O13 U3 103.1(5) . .
Al1 O18 Al2 109.6(6) . .
Al1 O17 Al2 111.1(7) . 3_566
Al2 O21 Al1 91.3(5) . .
Al2 O21 Al1 92.8(5) 3_566 .
Al2 O21 Al2 101.8(6) 3_566 .
P2 O14 Al1 143.0(8) . .
P1 O16 Al1 155.4(8) . 4_675

loop_
_geom_bond_atom_site_label_1
_geom_bond_atom_site_label_2
_geom_bond_distance
_geom_bond_site_symmetry_2
U1 U2 3.8127(8) .
U1 U3 4.0939(8) 1_655
U1 U3 3.9015(9) 4_675
U1 O1 1.740(12) .
U1 O2 1.774(12) .
U1 O12 2.360(10) 4_775
U1 O10 2.427(10) .
U1 O8 2.280(10) .
U1 O11 2.382(12) 1_655
U1 O9 2.357(10) 4_675
U2 U3 4.0965(9) 1_655
U2 U3 3.9019(8) 4_675
U2 O3 1.762(12) .
U2 O4 1.766(11) .
U2 O15 2.312(10) .
U2 O7 2.446(10) 1_655
U2 O10 2.410(10) .
U2 O8 2.273(10) .
U2 O13 2.394(11) 4_675
U3 U1 3.9015(9) 4_576
U3 U2 3.9020(8) 4_576
U3 P1 3.257(4) .
U3 P2 3.236(4) .
U3 O5 1.770(12) .
U3 O6 1.768(12) .
U3 O7 2.675(10) .
U3 O10 2.434(11) 1_455
U3 O8 2.238(11) 4_576
U3 O11 2.681(10) .
U3 O9 2.557(10) .
U3 O13 2.503(10) .
P1 O15 1.512(11) .
P1 O11 1.535(12) .
P1 O9 1.534(10) .
P1 O16 1.518(12) .
P2 O7 1.540(10) .
P2 O12 1.525(11) .
P2 O13 1.559(11) .
P2 O14 1.537(12) .
Al1 Al2 2.995(8) .
Al1 O18 1.791(12) .
Al1 O17 1.793(13) .
Al1 O21 2.241(12) .
Al1 O14 1.760(12) .
Al1 O16 1.737(12) 4_576
Al2 Al2 2.979(11) 3_566
Al2 O18 1.874(12) .
Al2 O17 1.857(12) 3_566
Al2 O21 1.937(12) .
Al2 O21 1.903(13) 3_566
Al2 O19 1.876(13) .
Al2 O20 1.933(13) .
O7 U2 2.446(10) 1_455
O12 U1 2.360(10) 4_476
O10 U3 2.434(11) 1_655
O8 U3 2.238(11) 4_675
O11 U1 2.382(12) 1_455
O9 U1 2.357(10) 4_576
O13 U2 2.394(11) 4_576
O17 Al2 1.857(12) 3_566
O21 Al2 1.903(13) 3_566
O16 Al1 1.737(12) 4_675

loop_
_exptl_oxdiff_crystal_face_indexfrac_h
_exptl_oxdiff_crystal_face_indexfrac_k
_exptl_oxdiff_crystal_face_indexfrac_l
_exptl_oxdiff_crystal_face_x
_exptl_oxdiff_crystal_face_y
_exptl_oxdiff_crystal_face_z
4.9720 4.9862 15.0072 0.9643 0.1625 0.3481
-3.9565 -7.9737 -14.0264 -0.8647 -0.2716 -0.3240
-2.9892 -1.1322 18.9594 0.5579 0.1039 0.8306
8.9743 3.1999 -16.9471 -0.0592 -0.1182 -0.9855
0.1552 -28.9606 -0.1741 -0.0910 -0.9565 0.2161
-1.8429 -28.9971 1.8212 -0.1475 -0.9168 0.3632
7.8695 23.1150 -7.8431 0.2982 0.5999 -0.7597
-11.9210 -13.1526 1.9111 -0.7835 -0.2392 0.6029
-1.1543 28.9423 1.1718 0.0627 0.9763 -0.1425
5.9710 4.1633 -17.9412 -0.3023 -0.0451 -0.9229
-4.8515 -27.0350 0.8331 -0.3875 -0.8107 0.4183
1.1449 -26.9844 6.8264 0.2665 -0.8716 0.4288
-10.0934 18.8208 4.1010 -0.4651 0.7959 0.3680
-1.1296 24.0081 -10.8375 -0.4373 0.7533 -0.5571
2.1196 -22.8830 -12.1162 -0.4193 -0.8466 -0.3523
